data_1546358
loop_
_publ_author_name
'Ferrier, Robert'
'Imbrogno, Jennifer'
'Rodriguez, Christina'
'Chwatko, Malgorzata'
'Meyer, Paul William'
'Lynd, Nathaniel A.'

_publ_section_title
;
 Four-fold increase in epoxide polymerization rate with change of
 alkyl-substitution on mono-&#x00B5;-oxo-dialuminum initiators
;
_journal_name_full 'Polym. Chem.'
_journal_paper_doi 10.1039/C7PY00894E
_journal_year 2017
_chemical_formula_moiety 'C21 H33 Al2 N O'
_chemical_formula_sum 'C21 H33 Al2 N O'
_chemical_formula_weight 369.44
_chemical_name_common Me-TAxEDA
_chemical_properties_physical ', Air-sensitive,Moisture-sensitive'
_space_group_crystal_system monoclinic
_space_group_IT_number 14
_space_group_name_Hall '-P 2ybc'
_space_group_name_H-M_alt 'P 1 21/c 1'
_symmetry_space_group_name_Hall '-P 2ybc'
_symmetry_space_group_name_H-M 'P 1 21/c 1'
_atom_sites_solution_hydrogens geom
_audit_creation_method SHELXL-2016/6
_audit_update_record
;
2017-05-29 deposited with the CCDC.
2017-06-20 downloaded from the CCDC.
;
_cell_angle_alpha 90
_cell_angle_beta 90.098(8)
_cell_angle_gamma 90
_cell_formula_units_Z 4
_cell_length_a 12.5747(19)
_cell_length_b 7.0541(12)
_cell_length_c 24.349(4)
_cell_measurement_reflns_used 1646
_cell_measurement_temperature 123(2)
_cell_measurement_theta_max 20.7
_cell_measurement_theta_min 2.32
_cell_volume 2159.8(6)
_computing_cell_refinement 'Apex II release 2010, Bruker AXS, Inc.'
_computing_data_collection 'Apex II release 2010, Bruker AXS, Inc.'
_computing_data_reduction 'Apex II release 2010, Bruker AXS, Inc.'
_computing_molecular_graphics 'XP SHELXTL/PC, Siemens Analytical'
_computing_publication_material 'SHELXL-2016/6, Sheldrick, G. M.'
_computing_structure_refinement 'Shelxl-2016/6, Sheldrick, G. M.'
_computing_structure_solution
;

Sheldrick, G. M. (2015).  SHELXT.  Acta Cryst. A71, 3-8.

;
_diffrn_ambient_temperature 123(2)
_diffrn_measured_fraction_theta_full 0.999
_diffrn_measured_fraction_theta_max 0.996
_diffrn_measurement_device_type 'Nonius Kappa CCD with Bruker Apex II detector'
_diffrn_measurement_method \w-scans
_diffrn_radiation_type MoK\a
_diffrn_radiation_wavelength 0.71073
_diffrn_reflns_av_unetI/netI 0.1499
_diffrn_reflns_Laue_measured_fraction_full 0.999
_diffrn_reflns_Laue_measured_fraction_max 0.996
_diffrn_reflns_limit_h_max 15
_diffrn_reflns_limit_h_min -15
_diffrn_reflns_limit_k_max 8
_diffrn_reflns_limit_k_min -8
_diffrn_reflns_limit_l_max 29
_diffrn_reflns_limit_l_min 0
_diffrn_reflns_number 3916
_diffrn_reflns_point_group_measured_fraction_full 0.999
_diffrn_reflns_point_group_measured_fraction_max 0.996
_diffrn_reflns_theta_full 25.242
_diffrn_reflns_theta_max 25.348
_diffrn_reflns_theta_min 1.619
_diffrn_source 'sealed fine focus tube'
_exptl_absorpt_coefficient_mu 0.143
_exptl_absorpt_correction_T_max 1.00
_exptl_absorpt_correction_T_min 0.700
_exptl_absorpt_correction_type multi-scan
_exptl_absorpt_process_details
;
SADABS. G. M. Sheldrick.
;
_exptl_crystal_colour colorless
_exptl_crystal_density_diffrn 1.136
_exptl_crystal_description needle
_exptl_crystal_F_000 800
_exptl_crystal_recrystallization_method 'Re-crystallisation from solvent: hexane'
_exptl_crystal_size_max 0.330
_exptl_crystal_size_mid 0.050
_exptl_crystal_size_min 0.030
_refine_diff_density_max 0.386
_refine_diff_density_min -0.429
_refine_diff_density_rms 0.083
_refine_ls_extinction_method none
_refine_ls_goodness_of_fit_ref 0.990
_refine_ls_hydrogen_treatment constr
_refine_ls_matrix_type full
_refine_ls_number_parameters 232
_refine_ls_number_reflns 3916
_refine_ls_number_restraints 150
_refine_ls_restrained_S_all 0.975
_refine_ls_R_factor_all 0.1208
_refine_ls_R_factor_gt 0.0585
_refine_ls_shift/su_max 0.000
_refine_ls_shift/su_mean 0.000
_refine_ls_structure_factor_coef Fsqd
_refine_ls_weighting_details 'w=1/[\s^2^(Fo^2^)+(0.0465P)^2^] where P=(Fo^2^+2Fc^2^)/3'
_refine_ls_weighting_scheme calc
_refine_ls_wR_factor_gt 0.1084
_refine_ls_wR_factor_ref 0.1273
_reflns_Friedel_coverage 0.000
_reflns_number_gt 2446
_reflns_number_total 3916
_reflns_threshold_expression 'I > 2\s(I)'
_cod_data_source_file c7py00894e2.cif
_cod_data_source_block shelx
_cod_database_code 1546358
_shelx_shelxl_version_number 2016/6
_shelx_space_group_comment
;
The symmetry employed for this shelxl refinement is uniquely defined
by the following loop, which should always be used as a source of
symmetry information in preference to the above space-group names.
They are only intended as comments.
;
_shelx_estimated_absorpt_t_min 0.954
_shelx_estimated_absorpt_t_max 0.996

loop_
_space_group_symop_operation_xyz
'x, y, z'
'-x, y+1/2, -z+1/2'
'-x, -y, -z'
'x, -y-1/2, z-1/2'

loop_
_atom_site_label
_atom_site_type_symbol
_atom_site_fract_x
_atom_site_fract_y
_atom_site_fract_z
_atom_site_U_iso_or_equiv
_atom_site_adp_type
_atom_site_occupancy
_atom_site_site_symmetry_order
_atom_site_calc_flag
_atom_site_refinement_flags_posn
_atom_site_refinement_flags_adp
C1 C 0.3702(4) 0.1128(6) 0.45673(15) 0.0210(11) Uani 1 1 d . U
H1A H 0.354822 -0.020583 0.446875 0.025 Uiso 1 1 calc R U
H1B H 0.435561 0.115898 0.479399 0.025 Uiso 1 1 calc R U
C2 C 0.3849(3) 0.2301(6) 0.40556(15) 0.0191(11) Uani 1 1 d . U
H2A H 0.416924 0.353829 0.415306 0.023 Uiso 1 1 calc R U
H2B H 0.433843 0.164062 0.380134 0.023 Uiso 1 1 calc R U
C3 C 0.2355(3) 0.0822(6) 0.35303(15) 0.0194(11) Uani 1 1 d . U
H3A H 0.227063 -0.011790 0.382885 0.023 Uiso 1 1 calc R U
H3B H 0.163588 0.110349 0.338575 0.023 Uiso 1 1 calc R U
C4 C 0.2984(4) -0.0088(5) 0.30796(14) 0.0177(10) Uani 1 1 d . U
C5 C 0.3908(4) -0.1144(6) 0.31944(17) 0.0235(11) Uani 1 1 d . U
H5 H 0.414700 -0.126550 0.356305 0.028 Uiso 1 1 calc R U
C6 C 0.4465(4) -0.1998(6) 0.27796(18) 0.0293(12) Uani 1 1 d . U
H6 H 0.508275 -0.271959 0.286344 0.035 Uiso 1 1 calc R U
C7 C 0.4136(4) -0.1819(6) 0.22391(18) 0.0296(12) Uani 1 1 d . U
H7 H 0.453759 -0.238372 0.195217 0.036 Uiso 1 1 calc R U
C8 C 0.3219(4) -0.0811(6) 0.21186(16) 0.0271(12) Uani 1 1 d . U
H8 H 0.297523 -0.072049 0.175001 0.033 Uiso 1 1 calc R U
C9 C 0.2657(3) 0.0067(6) 0.25385(15) 0.0231(11) Uani 1 1 d . U
H9 H 0.203985 0.078477 0.245281 0.028 Uiso 1 1 calc R U
C10 C 0.3002(4) 0.4095(6) 0.33365(14) 0.0212(10) Uani 1 1 d . U
H10A H 0.333925 0.520496 0.351449 0.025 Uiso 1 1 calc R U
H10B H 0.352571 0.356260 0.307552 0.025 Uiso 1 1 calc R U
C11 C 0.2058(4) 0.4794(6) 0.30094(14) 0.0194(10) Uani 1 1 d . U
C12 C 0.1182(4) 0.5653(6) 0.32493(17) 0.0262(11) Uani 1 1 d . U
H12 H 0.112027 0.567504 0.363806 0.031 Uiso 1 1 calc R U
C13 C 0.0402(4) 0.6472(6) 0.29327(17) 0.0290(12) Uani 1 1 d . U
H13 H -0.019474 0.704169 0.310490 0.035 Uiso 1 1 calc R U
C14 C 0.0477(4) 0.6476(6) 0.23666(18) 0.0300(12) Uani 1 1 d . U
H14 H -0.006191 0.706127 0.215139 0.036 Uiso 1 1 calc R U
C15 C 0.1333(4) 0.5629(6) 0.21158(17) 0.0261(12) Uani 1 1 d . U
H15 H 0.139450 0.562746 0.172700 0.031 Uiso 1 1 calc R U
C16 C 0.2108(4) 0.4776(6) 0.24397(15) 0.0223(11) Uani 1 1 d . U
H16 H 0.268919 0.416170 0.226607 0.027 Uiso 1 1 calc R U
C17 C 0.1629(4) 0.3113(7) 0.58785(17) 0.0395(15) Uani 1 1 d . U
H17A H 0.156709 0.441266 0.574025 0.059 Uiso 1 1 calc R U
H17B H 0.160277 0.312338 0.628076 0.059 Uiso 1 1 calc R U
H17C H 0.104025 0.234758 0.573523 0.059 Uiso 1 1 calc R U
C18 C 0.3236(4) -0.0617(6) 0.58675(15) 0.0323(13) Uani 1 1 d . U
H18A H 0.259285 -0.136833 0.580082 0.048 Uiso 1 1 calc R U
H18B H 0.341009 -0.064561 0.625981 0.048 Uiso 1 1 calc R U
H18C H 0.382802 -0.114954 0.565679 0.048 Uiso 1 1 calc R U
C19 C 0.4254(4) 0.3661(7) 0.57440(18) 0.0338(13) Uani 1 1 d . U
H19A H 0.485898 0.312730 0.554353 0.051 Uiso 1 1 calc R U
H19B H 0.442646 0.373020 0.613607 0.051 Uiso 1 1 calc R U
H19C H 0.410070 0.493654 0.560520 0.051 Uiso 1 1 calc R U
C20 C 0.0510(3) 0.2345(7) 0.44056(18) 0.0320(12) Uani 1 1 d . U
H20A H 0.054724 0.095995 0.443100 0.048 Uiso 1 1 calc R U
H20B H 0.018564 0.270510 0.405454 0.048 Uiso 1 1 calc R U
H20C H 0.007786 0.283839 0.470818 0.048 Uiso 1 1 calc R U
C21 C 0.2230(4) 0.6056(6) 0.45916(16) 0.0310(13) Uani 1 1 d . U
H21A H 0.249950 0.620486 0.496709 0.046 Uiso 1 1 calc R U
H21B H 0.157587 0.679661 0.454787 0.046 Uiso 1 1 calc R U
H21C H 0.276541 0.650896 0.433065 0.046 Uiso 1 1 calc R U
O1 O 0.2822(2) 0.1927(4) 0.48679(9) 0.0191(7) Uani 1 1 d . U
N1 N 0.2794(3) 0.2613(4) 0.37778(11) 0.0155(8) Uani 1 1 d . U
Al1 Al 0.29873(12) 0.20180(17) 0.56367(5) 0.0247(4) Uani 1 1 d . U
Al2 Al 0.19312(12) 0.33951(17) 0.44514(5) 0.0216(3) Uani 1 1 d . U

loop_
_atom_site_aniso_label
_atom_site_aniso_U_11
_atom_site_aniso_U_22
_atom_site_aniso_U_33
_atom_site_aniso_U_23
_atom_site_aniso_U_13
_atom_site_aniso_U_12
C1 0.031(3) 0.020(3) 0.011(2) 0.0000(18) 0.000(2) 0.006(2)
C2 0.023(3) 0.019(3) 0.015(2) -0.0003(18) 0.001(2) 0.002(2)
C3 0.028(3) 0.016(2) 0.0137(19) -0.0038(17) 0.0027(19) 0.002(2)
C4 0.023(3) 0.015(2) 0.0150(18) -0.0031(16) 0.003(2) -0.003(2)
C5 0.025(3) 0.022(3) 0.023(2) -0.0010(19) 0.000(2) 0.004(2)
C6 0.032(3) 0.019(3) 0.038(3) -0.003(2) 0.004(2) -0.001(2)
C7 0.035(3) 0.029(3) 0.025(2) -0.009(2) 0.012(2) 0.000(3)
C8 0.038(3) 0.027(3) 0.016(2) -0.0059(19) -0.001(2) -0.009(3)
C9 0.031(3) 0.015(3) 0.024(2) -0.0028(18) -0.002(2) 0.000(2)
C10 0.033(3) 0.016(2) 0.0145(19) 0.0029(16) 0.001(2) 0.006(3)
C11 0.024(3) 0.017(2) 0.0177(19) 0.0004(16) -0.005(2) 0.001(2)
C12 0.028(3) 0.031(3) 0.020(2) 0.004(2) 0.001(2) 0.008(2)
C13 0.029(3) 0.030(3) 0.028(2) 0.004(2) 0.000(2) 0.004(2)
C14 0.031(3) 0.027(3) 0.033(2) 0.010(2) -0.006(2) -0.001(3)
C15 0.037(3) 0.026(3) 0.016(2) 0.002(2) 0.001(2) -0.001(3)
C16 0.027(3) 0.020(2) 0.020(2) 0.0017(17) 0.001(2) 0.000(2)
C17 0.055(4) 0.039(3) 0.025(2) 0.003(2) 0.008(2) 0.002(3)
C18 0.045(4) 0.036(3) 0.017(2) 0.007(2) -0.001(2) 0.002(3)
C19 0.042(3) 0.031(3) 0.029(3) -0.008(2) -0.003(2) 0.001(3)
C20 0.031(3) 0.037(3) 0.028(2) 0.001(2) 0.006(2) 0.007(2)
C21 0.051(4) 0.024(3) 0.018(2) -0.0036(18) 0.001(2) 0.007(3)
O1 0.0214(18) 0.0233(17) 0.0127(13) 0.0019(11) 0.0040(13) 0.0079(15)
N1 0.019(2) 0.0118(19) 0.0153(15) 0.0005(14) -0.0029(16) 0.0003(17)
Al1 0.0341(9) 0.0268(8) 0.0131(6) 0.0005(5) -0.0025(7) 0.0022(8)
Al2 0.0274(8) 0.0228(7) 0.0147(6) -0.0008(5) -0.0012(7) 0.0050(8)

loop_
_atom_type_symbol
_atom_type_description
_atom_type_scat_dispersion_real
_atom_type_scat_dispersion_imag
_atom_type_scat_source
C C 0.0033 0.0016 'International Tables Vol C Tables 4.2.6.8 and 6.1.1.4'
H H 0.0000 0.0000 'International Tables Vol C Tables 4.2.6.8 and 6.1.1.4'
N N 0.0061 0.0033 'International Tables Vol C Tables 4.2.6.8 and 6.1.1.4'
O O 0.0106 0.0060 'International Tables Vol C Tables 4.2.6.8 and 6.1.1.4'
Al Al 0.0645 0.0514 'International Tables Vol C Tables 4.2.6.8 and 6.1.1.4'

loop_
_geom_angle_atom_site_label_1
_geom_angle_atom_site_label_2
_geom_angle_atom_site_label_3
_geom_angle
O1 C1 C2 107.5(3)
O1 C1 H1A 110.2
C2 C1 H1A 110.2
O1 C1 H1B 110.2
C2 C1 H1B 110.2
H1A C1 H1B 108.5
N1 C2 C1 110.0(4)
N1 C2 H2A 109.7
C1 C2 H2A 109.7
N1 C2 H2B 109.7
C1 C2 H2B 109.7
H2A C2 H2B 108.2
C4 C3 N1 117.4(3)
C4 C3 H3A 108.0
N1 C3 H3A 108.0
C4 C3 H3B 108.0
N1 C3 H3B 108.0
H3A C3 H3B 107.2
C9 C4 C5 118.3(4)
C9 C4 C3 120.5(4)
C5 C4 C3 121.2(4)
C6 C5 C4 120.6(4)
C6 C5 H5 119.7
C4 C5 H5 119.7
C5 C6 C7 120.5(5)
C5 C6 H6 119.7
C7 C6 H6 119.7
C6 C7 C8 119.7(4)
C6 C7 H7 120.2
C8 C7 H7 120.2
C7 C8 C9 119.8(4)
C7 C8 H8 120.1
C9 C8 H8 120.1
C4 C9 C8 121.0(4)
C4 C9 H9 119.5
C8 C9 H9 119.5
C11 C10 N1 117.4(4)
C11 C10 H10A 107.9
N1 C10 H10A 107.9
C11 C10 H10B 107.9
N1 C10 H10B 107.9
H10A C10 H10B 107.2
C12 C11 C16 117.5(4)
C12 C11 C10 123.0(3)
C16 C11 C10 119.2(4)
C13 C12 C11 120.9(4)
C13 C12 H12 119.5
C11 C12 H12 119.5
C12 C13 C14 120.8(5)
C12 C13 H13 119.6
C14 C13 H13 119.6
C15 C14 C13 119.7(4)
C15 C14 H14 120.1
C13 C14 H14 120.1
C14 C15 C16 119.0(4)
C14 C15 H15 120.5
C16 C15 H15 120.5
C11 C16 C15 122.1(4)
C11 C16 H16 119.0
C15 C16 H16 119.0
Al1 C17 H17A 109.5
Al1 C17 H17B 109.5
H17A C17 H17B 109.5
Al1 C17 H17C 109.5
H17A C17 H17C 109.5
H17B C17 H17C 109.5
Al1 C18 H18A 109.5
Al1 C18 H18B 109.5
H18A C18 H18B 109.5
Al1 C18 H18C 109.5
H18A C18 H18C 109.5
H18B C18 H18C 109.5
Al1 C19 H19A 109.5
Al1 C19 H19B 109.5
H19A C19 H19B 109.5
Al1 C19 H19C 109.5
H19A C19 H19C 109.5
H19B C19 H19C 109.5
Al2 C20 H20A 109.5
Al2 C20 H20B 109.5
H20A C20 H20B 109.5
Al2 C20 H20C 109.5
H20A C20 H20C 109.5
H20B C20 H20C 109.5
Al2 C21 H21A 109.5
Al2 C21 H21B 109.5
H21A C21 H21B 109.5
Al2 C21 H21C 109.5
H21A C21 H21C 109.5
H21B C21 H21C 109.5
C1 O1 Al2 114.1(2)
C1 O1 Al1 115.7(2)
Al2 O1 Al1 126.69(16)
C3 N1 C2 112.3(3)
C3 N1 C10 110.9(3)
C2 N1 C10 105.4(3)
C3 N1 Al2 110.7(2)
C2 N1 Al2 98.5(2)
C10 N1 Al2 118.3(2)
O1 Al1 C17 102.52(17)
O1 Al1 C18 105.61(15)
C17 Al1 C18 115.0(2)
O1 Al1 C19 103.73(17)
C17 Al1 C19 115.4(2)
C18 Al1 C19 112.8(2)
O1 Al2 C20 112.28(17)
O1 Al2 C21 109.32(18)
C20 Al2 C21 123.9(2)
O1 Al2 N1 88.11(13)
C20 Al2 N1 109.96(17)
C21 Al2 N1 107.39(17)

loop_
_geom_bond_atom_site_label_1
_geom_bond_atom_site_label_2
_geom_bond_distance
C1 O1 1.442(5)
C1 C2 1.507(5)
C1 H1A 0.9900
C1 H1B 0.9900
C2 N1 1.505(5)
C2 H2A 0.9900
C2 H2B 0.9900
C3 C4 1.498(5)
C3 N1 1.504(5)
C3 H3A 0.9900
C3 H3B 0.9900
C4 C9 1.383(5)
C4 C5 1.408(6)
C5 C6 1.370(6)
C5 H5 0.9500
C6 C7 1.385(6)
C6 H6 0.9500
C7 C8 1.386(6)
C7 H7 0.9500
C8 C9 1.389(5)
C8 H8 0.9500
C9 H9 0.9500
C10 C11 1.511(6)
C10 N1 1.522(5)
C10 H10A 0.9900
C10 H10B 0.9900
C11 C12 1.388(6)
C11 C16 1.389(5)
C12 C13 1.373(6)
C12 H12 0.9500
C13 C14 1.382(6)
C13 H13 0.9500
C14 C15 1.376(6)
C14 H14 0.9500
C15 C16 1.389(6)
C15 H15 0.9500
C16 H16 0.9500
C17 Al1 1.966(5)
C17 H17A 0.9800
C17 H17B 0.9800
C17 H17C 0.9800
C18 Al1 1.967(4)
C18 H18A 0.9800
C18 H18B 0.9800
C18 H18C 0.9800
C19 Al1 1.987(5)
C19 H19A 0.9800
C19 H19B 0.9800
C19 H19C 0.9800
C20 Al2 1.938(5)
C20 H20A 0.9800
C20 H20B 0.9800
C20 H20C 0.9800
C21 Al2 1.945(4)
C21 H21A 0.9800
C21 H21B 0.9800
C21 H21C 0.9800
O1 Al2 1.831(3)
O1 Al1 1.884(2)
N1 Al2 2.044(3)

loop_
_geom_torsion_atom_site_label_1
_geom_torsion_atom_site_label_2
_geom_torsion_atom_site_label_3
_geom_torsion_atom_site_label_4
_geom_torsion
O1 C1 C2 N1 -47.2(4)
N1 C3 C4 C9 -104.3(5)
N1 C3 C4 C5 76.7(5)
C9 C4 C5 C6 -0.2(6)
C3 C4 C5 C6 178.8(4)
C4 C5 C6 C7 0.8(6)
C5 C6 C7 C8 -1.8(7)
C6 C7 C8 C9 2.2(7)
C5 C4 C9 C8 0.6(6)
C3 C4 C9 C8 -178.4(4)
C7 C8 C9 C4 -1.7(6)
N1 C10 C11 C12 58.8(5)
N1 C10 C11 C16 -128.5(4)
C16 C11 C12 C13 -0.8(7)
C10 C11 C12 C13 172.0(4)
C11 C12 C13 C14 -0.6(7)
C12 C13 C14 C15 0.9(7)
C13 C14 C15 C16 0.3(7)
C12 C11 C16 C15 1.9(6)
C10 C11 C16 C15 -171.2(4)
C14 C15 C16 C11 -1.7(7)
C2 C1 O1 Al2 20.5(4)
C2 C1 O1 Al1 -140.0(3)
C4 C3 N1 C2 -62.9(4)
C4 C3 N1 C10 54.7(5)
C4 C3 N1 Al2 -171.9(3)
C1 C2 N1 C3 -69.5(4)
C1 C2 N1 C10 169.7(3)
C1 C2 N1 Al2 47.1(3)
C11 C10 N1 C3 62.0(4)
C11 C10 N1 C2 -176.2(3)
C11 C10 N1 Al2 -67.4(4)
C1 O1 Al1 C17 -178.6(3)
Al2 O1 Al1 C17 23.7(3)
C1 O1 Al1 C18 -57.8(3)
Al2 O1 Al1 C18 144.5(2)
C1 O1 Al1 C19 61.0(3)
Al2 O1 Al1 C19 -96.7(2)
C1 O1 Al2 C20 116.3(3)
Al1 O1 Al2 C20 -85.6(2)
C1 O1 Al2 C21 -102.3(3)
Al1 O1 Al2 C21 55.8(3)
C1 O1 Al2 N1 5.5(3)
Al1 O1 Al2 N1 163.5(2)
